data_4323993
loop_
_publ_author_name
'Giuseppe Fachinetti'
'Tiziana Funaioli'
'Lorenzo Lecci'
'Fabio Marchetti'

_publ_section_title
;
 Ru3(CO)12 in Acidic Media. Intermediates of the Acid-Cocatalyzed
 Water-Gas Shift Reaction (WGSR)
;
_journal_name_full 'Inorganic Chemistry'
_journal_page_first 7217
_journal_page_last 7224
_journal_paper_doi 10.1021/ic960630v
_journal_volume 35
_journal_year 1996
_chemical_formula_moiety '[RuH(CO)2(py)3][BPh4]'
_chemical_formula_sum 'C41 H36 B N3 O2 Ru'
_chemical_formula_weight 714.61
_chemical_name_systematic
;
 ?
;
_space_group_IT_number 170
_symmetry_cell_setting hexagonal
_symmetry_space_group_name_Hall 'P 65'
_symmetry_space_group_name_H-M 'P 65'
_atom_sites_solution_hydrogens geom
_atom_sites_solution_primary direct
_atom_sites_solution_secondary difmap
_audit_creation_method SHELXL
_cell_angle_alpha 90.00
_cell_angle_beta 90.00
_cell_angle_gamma 120.00
_cell_formula_units_Z 6
_cell_length_a 9.7604(6)
_cell_length_b 9.7604(9)
_cell_length_c 64.244(8)
_cell_measurement_reflns_used 25
_cell_measurement_temperature 293(2)
_cell_measurement_theta_max 12.5
_cell_measurement_theta_min 11.0
_cell_volume 5300.3(9)
_computing_molecular_graphics 'SHELXTL rel. 5.2'
_computing_publication_material 'SHELXTL rel. 5.2'
_computing_structure_refinement 'SHELXL-93 (Sheldrick, 1993)'
_computing_structure_solution 'SHELXS-86 (Sheldrick, 1990)'
_diffrn_ambient_temperature 293(2)
_diffrn_measurement_device 'Nonius CAD4'
_diffrn_measurement_method '2q/w scans'
_diffrn_radiation_monochromator graphite
_diffrn_radiation_source 'fine-focus sealed tube'
_diffrn_radiation_type CuK\a
_diffrn_radiation_wavelength 1.54178
_diffrn_reflns_av_R_equivalents 0.0000
_diffrn_reflns_av_sigmaI/netI 0.0938
_diffrn_reflns_limit_h_max 0
_diffrn_reflns_limit_h_min -8
_diffrn_reflns_limit_k_max 10
_diffrn_reflns_limit_k_min 0
_diffrn_reflns_limit_l_max 64
_diffrn_reflns_limit_l_min -72
_diffrn_reflns_number 5129
_diffrn_reflns_theta_max 59.85
_diffrn_reflns_theta_min 5.23
_diffrn_standards_decay_% 0
_diffrn_standards_interval_count 98
_diffrn_standards_number 2
_exptl_absorpt_coefficient_mu 3.892
_exptl_absorpt_correction_type 'Psi scanning'
_exptl_crystal_colour colorless
_exptl_crystal_density_diffrn 1.343
_exptl_crystal_description 'hexagonal prism closed by hexagonal pyramids'
_exptl_crystal_F_000 2208
_exptl_crystal_size_max '0.21 mm'
_exptl_crystal_size_mid '0.21 mm'
_exptl_crystal_size_min '0.48 mm'
_refine_diff_density_max 0.841
_refine_diff_density_min -1.178
_refine_diff_density_rms 0.114
_refine_ls_abs_structure_details 'Flack H D (1983), Acta Cryst. A39, 876-881'
_refine_ls_abs_structure_Flack -0.025(9)
_refine_ls_extinction_method none
_refine_ls_goodness_of_fit_all 1.108
_refine_ls_goodness_of_fit_obs 1.066
_refine_ls_matrix_type full
_refine_ls_number_parameters 436
_refine_ls_number_reflns 5129
_refine_ls_number_restraints 5
_refine_ls_restrained_S_all 1.107
_refine_ls_restrained_S_obs 1.066
_refine_ls_R_factor_all 0.0735
_refine_ls_R_factor_obs 0.0343
_refine_ls_shift/esd_max -0.002
_refine_ls_shift/esd_mean 0.000
_refine_ls_structure_factor_coef Fsqd
_refine_ls_weighting_details 'w=1/[\s^2^(Fo^2^)+(0.0427P)^2^+0.0858P] where P=(Fo^2^+2Fc^2^)/3'
_refine_ls_weighting_scheme calc
_refine_ls_wR_factor_all 0.0886
_refine_ls_wR_factor_obs 0.0764
_reflns_number_observed 4203
_reflns_number_total 5129
_reflns_observed_criterion >2sigma(I)
_cod_data_source_file ic960630v_3.cif
_cod_data_source_block coru
_cod_depositor_comments
;
The following automatic conversions were performed:

'_refine_ls_weighting_scheme' value 'calc
w=1/[\s^2^(Fo^2^)+(0.0427P)^2^+0.0858P] where P=(Fo^2^+2Fc^2^)/3' was
changed to 'calc'. New tag '_refine_ls_weighting_details' was
created. The value of the new tag was set to
'w=1/[\s^2^(Fo^2^)+(0.0427P)^2^+0.0858P] where P=(Fo^2^+2Fc^2^)/3'.

Automatic conversion script
Id: cif_fix_values 3143 2015-03-26 13:38:13Z robertas 
;
_cod_database_code 4323993

loop_
_symmetry_equiv_pos_as_xyz
'x, y, z'
'-y, x-y, z+2/3'
'-x+y, -x, z+1/3'
'-x, -y, z+1/2'
'y, -x+y, z+1/6'
'x-y, x, z+5/6'

loop_
_atom_site_aniso_label
_atom_site_aniso_U_11
_atom_site_aniso_U_22
_atom_site_aniso_U_33
_atom_site_aniso_U_23
_atom_site_aniso_U_13
_atom_site_aniso_U_12
Ru 0.0451(2) 0.0414(2) 0.0422(2) -0.0039(2) -0.0015(2) 0.0237(2)
C1 0.044(3) 0.058(3) 0.058(5) -0.001(3) 0.000(3) 0.029(3)
O1 0.065(3) 0.091(3) 0.063(4) -0.017(3) -0.017(2) 0.040(2)
C2 0.058(4) 0.056(4) 0.094(6) 0.002(4) 0.008(4) 0.033(3)
O2 0.083(3) 0.070(3) 0.099(5) 0.030(3) 0.032(3) 0.020(3)
N1 0.051(3) 0.046(2) 0.050(4) 0.000(2) 0.003(2) 0.029(2)
C3P 0.076(4) 0.051(3) 0.054(5) -0.009(3) -0.018(3) 0.035(3)
C4P 0.082(4) 0.063(4) 0.075(6) -0.015(4) -0.026(4) 0.034(4)
C5P 0.065(4) 0.089(5) 0.064(5) -0.016(4) -0.018(3) 0.045(4)
C6P 0.068(4) 0.077(4) 0.060(5) 0.003(3) -0.002(3) 0.050(3)
C7P 0.059(3) 0.054(3) 0.052(4) 0.004(3) 0.000(3) 0.033(3)
N2 0.044(2) 0.047(3) 0.062(4) 0.004(2) 0.001(2) 0.027(2)
C8P 0.065(4) 0.057(3) 0.061(5) 0.005(3) 0.019(3) 0.035(3)
C9P 0.065(4) 0.068(4) 0.098(7) 0.007(4) 0.021(4) 0.040(3)
C10P 0.050(3) 0.076(4) 0.101(7) 0.031(4) 0.016(3) 0.032(3)
C11P 0.063(4) 0.054(3) 0.091(6) 0.022(3) 0.014(4) 0.032(3)
C12P 0.051(3) 0.054(3) 0.083(6) 0.009(3) 0.006(3) 0.034(3)
N3 0.047(2) 0.048(2) 0.058(4) -0.004(2) -0.002(2) 0.025(2)
C13P 0.047(3) 0.053(3) 0.058(5) -0.008(3) -0.005(3) 0.022(2)
C14P 0.067(4) 0.071(4) 0.080(6) -0.004(4) -0.008(4) 0.048(3)
C15P 0.081(5) 0.076(5) 0.098(7) -0.016(4) 0.009(4) 0.052(4)
C16P 0.099(5) 0.082(5) 0.061(5) -0.007(4) 0.012(4) 0.055(4)
C17P 0.067(4) 0.060(3) 0.048(4) -0.001(3) 0.005(3) 0.036(3)
B 0.036(3) 0.034(3) 0.042(4) -0.004(3) -0.002(3) 0.015(2)
C1B 0.037(3) 0.033(2) 0.048(4) -0.009(2) -0.010(2) 0.015(2)
C2B 0.055(3) 0.045(3) 0.048(4) 0.003(3) -0.002(3) 0.024(3)
C3B 0.078(4) 0.055(3) 0.058(5) 0.003(3) -0.020(3) 0.043(3)
C4B 0.050(3) 0.074(4) 0.086(6) -0.021(4) -0.022(3) 0.041(3)
C5B 0.038(3) 0.077(4) 0.072(5) 0.003(4) -0.008(3) 0.027(3)
C6B 0.042(3) 0.057(3) 0.058(5) 0.011(3) -0.001(3) 0.022(3)
C7B 0.035(2) 0.039(3) 0.035(3) 0.006(2) 0.002(2) 0.016(2)
C8B 0.040(3) 0.044(3) 0.068(5) -0.003(3) -0.009(3) 0.019(2)
C9B 0.049(3) 0.038(3) 0.110(7) -0.005(3) -0.015(4) 0.017(3)
C10B 0.055(3) 0.037(3) 0.073(5) 0.005(3) 0.002(3) 0.024(3)
C11B 0.050(3) 0.062(3) 0.054(4) -0.002(3) -0.003(3) 0.038(3)
C12B 0.038(3) 0.049(3) 0.056(4) -0.011(3) -0.007(2) 0.021(2)
C13B 0.042(3) 0.042(3) 0.042(3) -0.001(2) -0.007(2) 0.023(2)
C14B 0.055(3) 0.042(3) 0.047(4) -0.002(3) 0.010(3) 0.021(3)
C15B 0.070(4) 0.063(4) 0.054(4) 0.011(3) 0.025(3) 0.039(3)
C16B 0.043(3) 0.058(4) 0.084(6) 0.028(4) 0.025(3) 0.026(3)
C17B 0.037(3) 0.055(4) 0.079(6) 0.010(3) 0.003(3) 0.014(3)
C18B 0.039(3) 0.053(3) 0.052(4) 0.005(3) -0.007(2) 0.020(3)
C19B 0.027(2) 0.039(2) 0.045(4) -0.001(2) 0.003(2) 0.014(2)
C20B 0.042(3) 0.047(3) 0.052(4) -0.006(3) -0.001(2) 0.024(2)
C21B 0.050(3) 0.052(3) 0.069(5) -0.017(3) 0.005(3) 0.023(3)
C22B 0.057(3) 0.088(4) 0.033(4) -0.020(3) 0.004(3) 0.036(3)
C23B 0.055(3) 0.069(4) 0.064(6) 0.006(3) 0.006(3) 0.032(3)
C24B 0.044(3) 0.044(3) 0.048(4) 0.002(3) 0.005(2) 0.019(2)

loop_
_atom_site_label
_atom_site_type_symbol
_atom_site_fract_x
_atom_site_fract_y
_atom_site_fract_z
_atom_site_U_iso_or_equiv
_atom_site_thermal_displace_type
_atom_site_occupancy
_atom_site_calc_flag
_atom_site_refinement_flags
_atom_site_disorder_group
Ru Ru 0.33442(4) 0.59164(4) 0.493591(8) 0.04193(11) Uani 1 d . .
H1 H 0.2763(27) 0.7114(28) 0.4999(4) 0.050 Uiso 1 d D .
C1 C 0.4486(7) 0.6525(7) 0.51815(12) 0.052(2) Uani 1 d D .
O1 O 0.5198(5) 0.7015(5) 0.53311(8) 0.0724(13) Uani 1 d . .
C2 C 0.5038(7) 0.7674(7) 0.48130(13) 0.068(2) Uani 1 d D .
O2 O 0.6068(6) 0.8818(6) 0.47480(10) 0.092(2) Uani 1 d . .
N1 N 0.1810(5) 0.5403(5) 0.46719(8) 0.0470(12) Uani 1 d D .
C3P C 0.0881(7) 0.3932(7) 0.45988(11) 0.059(2) Uani 1 d . .
H3P H 0.1037(7) 0.3127(7) 0.46496(11) 0.071 Uiso 1 calc R .
C4P C -0.0275(8) 0.3553(8) 0.44546(13) 0.074(2) Uani 1 d . .
H4P H -0.0894(8) 0.2511(8) 0.44103(13) 0.089 Uiso 1 calc R .
C5P C -0.0522(7) 0.4705(8) 0.43756(12) 0.069(2) Uani 1 d . .
H5P H -0.1322(7) 0.4464(8) 0.42793(12) 0.083 Uiso 1 calc R .
C6P C 0.0435(7) 0.6222(8) 0.44411(12) 0.062(2) Uani 1 d . .
H6P H 0.0306(7) 0.7038(8) 0.43883(12) 0.075 Uiso 1 calc R .
C7P C 0.1581(7) 0.6531(7) 0.45846(10) 0.0524(15) Uani 1 d . .
H7P H 0.2242(7) 0.7576(7) 0.46246(10) 0.063 Uiso 1 calc R .
N2 N 0.1192(5) 0.4092(5) 0.50861(8) 0.0490(12) Uani 1 d D .
C8P C 0.0199(7) 0.4510(7) 0.51699(11) 0.059(2) Uani 1 d . .
H8P H 0.0468(7) 0.5569(7) 0.51670(11) 0.071 Uiso 1 calc R .
C9P C -0.1212(8) 0.3419(8) 0.52603(14) 0.074(2) Uani 1 d . .
H9P H -0.1874(8) 0.3749(8) 0.53172(14) 0.089 Uiso 1 calc R .
C10P C -0.1638(7) 0.1872(8) 0.52668(13) 0.075(2) Uani 1 d . .
H10P H -0.2592(7) 0.1128(8) 0.53266(13) 0.090 Uiso 1 calc R .
C11P C -0.0621(7) 0.1427(7) 0.51823(13) 0.068(2) Uani 1 d . .
H11P H -0.0873(7) 0.0374(7) 0.51842(13) 0.082 Uiso 1 calc R .
C12P C 0.0768(6) 0.2564(6) 0.50957(12) 0.059(2) Uani 1 d . .
H12P H 0.1453(6) 0.2256(6) 0.50405(12) 0.071 Uiso 1 calc R .
N3 N 0.4090(5) 0.4153(5) 0.48292(9) 0.0504(12) Uani 1 d . .
C13P C 0.4497(6) 0.3390(6) 0.49650(12) 0.054(2) Uani 1 d . .
H13P H 0.4330(6) 0.3470(6) 0.51059(12) 0.065 Uiso 1 calc R .
C14P C 0.5159(7) 0.2481(7) 0.49056(13) 0.067(2) Uani 1 d . .
H14P H 0.5429(7) 0.1963(7) 0.50049(13) 0.080 Uiso 1 calc R .
C15P C 0.5407(9) 0.2360(8) 0.47017(15) 0.079(2) Uani 1 d . .
H15P H 0.5840(9) 0.1747(8) 0.46591(15) 0.095 Uiso 1 calc R .
C16P C 0.5015(9) 0.3147(8) 0.45569(13) 0.076(2) Uani 1 d . .
H16P H 0.5187(9) 0.3085(8) 0.44157(13) 0.092 Uiso 1 calc R .
C17P C 0.4361(7) 0.4030(7) 0.46268(11) 0.057(2) Uani 1 d . .
H17P H 0.4095(7) 0.4564(7) 0.45296(11) 0.068 Uiso 1 calc R .
B B 0.2224(6) 0.1075(6) 0.39453(11) 0.0385(14) Uani 1 d . .
C1B C 0.3794(5) 0.1023(5) 0.40276(9) 0.0403(13) Uani 1 d . .
C2B C 0.3748(7) -0.0026(6) 0.41766(10) 0.0496(14) Uani 1 d . .
H2B H 0.2807(7) -0.0654(6) 0.42476(10) 0.059 Uiso 1 calc R .
C3B C 0.5064(7) -0.0173(7) 0.42237(11) 0.059(2) Uani 1 d . .
H3B H 0.4981(7) -0.0902(7) 0.43234(11) 0.071 Uiso 1 calc R .
C4B C 0.6463(7) 0.0735(7) 0.41257(13) 0.066(2) Uani 1 d . .
H4B H 0.7331(7) 0.0617(7) 0.41551(13) 0.079 Uiso 1 calc R .
C5B C 0.6580(6) 0.1830(8) 0.39830(12) 0.063(2) Uani 1 d . .
H5B H 0.7546(6) 0.2495(8) 0.39195(12) 0.075 Uiso 1 calc R .
C6B C 0.5267(6) 0.1950(6) 0.39330(10) 0.0534(15) Uani 1 d . .
H6B H 0.5367(6) 0.2678(6) 0.38321(10) 0.064 Uiso 1 calc R .
C7B C 0.2413(5) 0.2845(5) 0.39598(9) 0.0370(11) Uani 1 d . .
C8B C 0.3731(6) 0.4201(6) 0.40340(11) 0.0518(15) Uani 1 d . .
H8B H 0.4609(6) 0.4137(6) 0.40759(11) 0.062 Uiso 1 calc R .
C9B C 0.3788(7) 0.5661(6) 0.40481(13) 0.067(2) Uani 1 d . .
H9B H 0.4690(7) 0.6535(6) 0.41006(13) 0.081 Uiso 1 calc R .
C10B C 0.2535(6) 0.5815(6) 0.39858(11) 0.055(2) Uani 1 d . .
H10B H 0.2569(6) 0.6782(6) 0.39967(11) 0.066 Uiso 1 calc R .
C11B C 0.1228(6) 0.4520(6) 0.39070(10) 0.0509(15) Uani 1 d . .
H11B H 0.0380(6) 0.4613(6) 0.38587(10) 0.061 Uiso 1 calc R .
C12B C 0.1160(6) 0.3067(6) 0.38988(10) 0.0483(14) Uani 1 d . .
H12B H 0.0237(6) 0.2196(6) 0.38504(10) 0.058 Uiso 1 calc R .
C13B C 0.0673(6) -0.0083(6) 0.40876(10) 0.0408(12) Uani 1 d . .
C14B C 0.0581(6) 0.0340(6) 0.42936(10) 0.0497(14) Uani 1 d . .
H14B H 0.1419(6) 0.1277(6) 0.43444(10) 0.060 Uiso 1 calc R .
C15B C -0.0674(7) -0.0544(7) 0.44266(11) 0.060(2) Uani 1 d . .
H15B H -0.0668(7) -0.0199(7) 0.45617(11) 0.072 Uiso 1 calc R .
C16B C -0.1927(6) -0.1936(7) 0.43564(13) 0.061(2) Uani 1 d . .
H16B H -0.2781(6) -0.2545(7) 0.44434(13) 0.074 Uiso 1 calc R .
C17B C -0.1905(6) -0.2413(7) 0.41588(13) 0.061(2) Uani 1 d . .
H17B H -0.2746(6) -0.3364(7) 0.41116(13) 0.073 Uiso 1 calc R .
C18B C -0.0633(6) -0.1497(6) 0.40237(11) 0.0488(14) Uani 1 d . .
H18B H -0.0666(6) -0.1847(6) 0.38882(11) 0.059 Uiso 1 calc R .
C19B C 0.2006(5) 0.0492(5) 0.37021(9) 0.0378(12) Uani 1 d . .
C20B C 0.1685(5) -0.1028(6) 0.36474(10) 0.0460(13) Uani 1 d . .
H20B H 0.1574(5) -0.1715(6) 0.37548(10) 0.055 Uiso 1 calc R .
C21B C 0.1522(6) -0.1577(7) 0.34488(12) 0.058(2) Uani 1 d . .
H21B H 0.1295(6) -0.2610(7) 0.34246(12) 0.070 Uiso 1 calc R .
C22B C 0.1698(6) -0.0584(7) 0.32808(11) 0.060(2) Uani 1 d . .
H22B H 0.1586(6) -0.0934(7) 0.31439(11) 0.072 Uiso 1 calc R .
C23B C 0.2047(6) 0.0942(7) 0.33282(12) 0.062(2) Uani 1 d . .
H23B H 0.2183(6) 0.1635(7) 0.32204(12) 0.074 Uiso 1 calc R .
C24B C 0.2194(6) 0.1452(6) 0.35286(10) 0.0464(13) Uani 1 d . .
H24B H 0.2431(6) 0.2488(6) 0.35520(10) 0.056 Uiso 1 calc R .

loop_
_atom_type_symbol
_atom_type_description
_atom_type_scat_dispersion_real
_atom_type_scat_dispersion_imag
_atom_type_scat_source
C C 0.0181 0.0091 'International Tables Vol C Tables 4.2.6.8 and 6.1.1.4'
H H 0.0000 0.0000 'International Tables Vol C Tables 4.2.6.8 and 6.1.1.4'
B B 0.0090 0.0039 'International Tables Vol C Tables 4.2.6.8 and 6.1.1.4'
N N 0.0311 0.0180 'International Tables Vol C Tables 4.2.6.8 and 6.1.1.4'
O O 0.0492 0.0322 'International Tables Vol C Tables 4.2.6.8 and 6.1.1.4'
Ru Ru 0.0552 3.2960 'International Tables Vol C Tables 4.2.6.8 and 6.1.1.4'

loop_
_geom_angle_atom_site_label_1
_geom_angle_atom_site_label_2
_geom_angle_atom_site_label_3
_geom_angle
_geom_angle_site_symmetry_1
_geom_angle_site_symmetry_3
_geom_angle_publ_flag
C1 Ru C2 87.2(3) . . ?
C1 Ru N1 170.2(2) . . ?
C2 Ru N1 94.2(3) . . ?
C1 Ru N2 93.7(2) . . ?
C2 Ru N2 171.0(2) . . ?
N1 Ru N2 83.4(2) . . ?
C1 Ru N3 97.5(2) . . ?
C2 Ru N3 95.5(2) . . ?
N1 Ru N3 92.0(2) . . ?
N2 Ru N3 93.3(2) . . ?
O1 C1 Ru 174.5(5) . . ?
O2 C2 Ru 175.2(6) . . ?
C3P N1 C7P 115.4(5) . . ?
C3P N1 Ru 123.0(4) . . ?
C7P N1 Ru 121.2(4) . . ?
N1 C3P C4P 123.6(6) . . ?
C5P C4P C3P 119.6(6) . . ?
C4P C5P C6P 118.4(6) . . ?
C7P C6P C5P 119.3(6) . . ?
N1 C7P C6P 123.6(6) . . ?
C12P N2 C8P 117.1(5) . . ?
C12P N2 Ru 124.5(4) . . ?
C8P N2 Ru 118.5(4) . . ?
N2 C8P C9P 121.9(6) . . ?
C10P C9P C8P 120.5(6) . . ?
C9P C10P C11P 118.1(6) . . ?
C12P C11P C10P 118.8(6) . . ?
N2 C12P C11P 123.6(6) . . ?
C13P N3 C17P 117.3(5) . . ?
C13P N3 Ru 121.4(4) . . ?
C17P N3 Ru 120.6(4) . . ?
N3 C13P C14P 122.8(7) . . ?
C15P C14P C13P 119.0(7) . . ?
C14P C15P C16P 119.8(6) . . ?
C15P C16P C17P 118.2(8) . . ?
N3 C17P C16P 122.9(6) . . ?
C19B B C13B 112.1(4) . . ?
C19B B C1B 104.9(4) . . ?
C13B B C1B 110.6(5) . . ?
C19B B C7B 110.2(4) . . ?
C13B B C7B 105.8(4) . . ?
C1B B C7B 113.4(4) . . ?
C2B C1B C6B 114.9(5) . . ?
C2B C1B B 123.9(5) . . ?
C6B C1B B 120.8(5) . . ?
C1B C2B C3B 122.3(6) . . ?
C4B C3B C2B 120.6(6) . . ?
C3B C4B C5B 119.1(5) . . ?
C4B C5B C6B 120.2(6) . . ?
C5B C6B C1B 122.8(6) . . ?
C8B C7B C12B 114.4(5) . . ?
C8B C7B B 125.7(4) . . ?
C12B C7B B 119.9(4) . . ?
C7B C8B C9B 122.6(5) . . ?
C10B C9B C8B 120.7(5) . . ?
C9B C10B C11B 118.7(5) . . ?
C10B C11B C12B 120.3(5) . . ?
C11B C12B C7B 123.3(5) . . ?
C18B C13B C14B 114.1(5) . . ?
C18B C13B B 126.2(6) . . ?
C14B C13B B 119.7(5) . . ?
C15B C14B C13B 124.5(5) . . ?
C16B C15B C14B 119.1(6) . . ?
C17B C16B C15B 119.2(6) . . ?
C16B C17B C18B 121.3(6) . . ?
C13B C18B C17B 121.8(7) . . ?
C20B C19B C24B 113.1(5) . . ?
C20B C19B B 121.9(5) . . ?
C24B C19B B 124.9(4) . . ?
C21B C20B C19B 125.0(6) . . ?
C20B C21B C22B 119.9(6) . . ?
C23B C22B C21B 117.0(6) . . ?
C24B C23B C22B 121.7(6) . . ?
C23B C24B C19B 123.4(5) . . ?

loop_
_geom_bond_atom_site_label_1
_geom_bond_atom_site_label_2
_geom_bond_distance
_geom_bond_site_symmetry_2
_geom_bond_publ_flag
Ru C1 1.850(7) . ?
Ru C2 1.861(7) . ?
Ru N1 2.149(5) . ?
Ru N2 2.185(5) . ?
Ru N3 2.284(4) . ?
C1 O1 1.141(8) . ?
C2 O2 1.145(7) . ?
N1 C3P 1.343(7) . ?
N1 C7P 1.350(7) . ?
C3P C4P 1.361(9) . ?
C4P C5P 1.361(9) . ?
C5P C6P 1.363(9) . ?
C6P C7P 1.362(9) . ?
N2 C12P 1.334(7) . ?
N2 C8P 1.339(7) . ?
C8P C9P 1.379(9) . ?
C9P C10P 1.351(9) . ?
C10P C11P 1.379(9) . ?
C11P C12P 1.369(8) . ?
N3 C13P 1.330(8) . ?
N3 C17P 1.344(8) . ?
C13P C14P 1.387(7) . ?
C14P C15P 1.347(11) . ?
C15P C16P 1.376(11) . ?
C16P C17P 1.380(8) . ?
B C19B 1.640(8) . ?
B C13B 1.642(8) . ?
B C1B 1.645(7) . ?
B C7B 1.646(7) . ?
C1B C2B 1.386(8) . ?
C1B C6B 1.398(8) . ?
C2B C3B 1.396(8) . ?
C3B C4B 1.354(9) . ?
C4B C5B 1.369(10) . ?
C5B C6B 1.382(7) . ?
C7B C8B 1.389(7) . ?
C7B C12B 1.400(7) . ?
C8B C9B 1.401(7) . ?
C9B C10B 1.365(8) . ?
C10B C11B 1.367(8) . ?
C11B C12B 1.388(7) . ?
C13B C18B 1.393(8) . ?
C13B C14B 1.403(9) . ?
C14B C15B 1.385(8) . ?
C15B C16B 1.372(8) . ?
C16B C17B 1.356(10) . ?
C17B C18B 1.409(8) . ?
C19B C20B 1.399(7) . ?
C19B C24B 1.408(8) . ?
C20B C21B 1.363(9) . ?
C21B C22B 1.403(10) . ?
C22B C23B 1.386(8) . ?
C23B C24B 1.362(9) . ?
